data_4101777
loop_
_publ_author_name
'Alexander Laskavy'
'Linda J. W. Shimon'
'Leonid Konstantinovski'
'Mark A. Iron'
'Ronny Neumann'

_publ_section_title
;
 Activation of Molecular Oxygen by a Dioxygenase Pathway by a Ruthenium
 Bis-bipyridine Compound with a Proximal Selenium Site
;
_journal_name_full 'Journal of the American Chemical Society'
_journal_page_first 517
_journal_page_last 523
_journal_paper_doi 10.1021/ja9047027
_journal_volume 132
_journal_year 2010
_chemical_formula_moiety 'C48 H38 N6 Ru Se4, 3(Cl O4), Na'
_chemical_formula_sum 'C48 H38 Cl3 N6 Na O12 Ru Se4'
_chemical_formula_weight 1437.09
_chemical_name_systematic
; 
 ? 
;
_space_group_IT_number 2
_symmetry_cell_setting triclinic
_symmetry_space_group_name_Hall '-P 1'
_symmetry_space_group_name_H-M 'P -1'
_atom_sites_solution_hydrogens geom
_atom_sites_solution_primary direct
_atom_sites_solution_secondary difmap
_audit_creation_method SHELXL-97
_cell_angle_alpha 90.61(2)
_cell_angle_beta 104.71(2)
_cell_angle_gamma 116.42(1)
_cell_formula_units_Z 2
_cell_length_a 12.830(3)
_cell_length_b 14.283(3)
_cell_length_c 16.894(5)
_cell_measurement_reflns_used 9680
_cell_measurement_temperature 120(2)
_cell_measurement_theta_max 25.68
_cell_measurement_theta_min 2.55
_cell_volume 2654.2(12)
_computing_cell_refinement HKL
_computing_data_collection 'Collect package (Bruker Nonius)'
_computing_data_reduction HKL
_computing_structure_refinement 'SHELXL-97 (Sheldrick, 1997)'
_computing_structure_solution 'SHELXS-97 (Sheldrick, 1990)'
_diffrn_ambient_temperature 120(2)
_diffrn_measured_fraction_theta_full 0.990
_diffrn_measured_fraction_theta_max 0.990
_diffrn_measurement_device_type 'Nonius KappaCCD'
_diffrn_measurement_method 'phi and omega scans'
_diffrn_radiation_monochromator graphite
_diffrn_radiation_source 'fine-focus sealed tube'
_diffrn_radiation_type MoK\a
_diffrn_radiation_wavelength 0.71073
_diffrn_reflns_av_R_equivalents 0.0780
_diffrn_reflns_av_sigmaI/netI 0.0686
_diffrn_reflns_limit_h_max 14
_diffrn_reflns_limit_h_min -15
_diffrn_reflns_limit_k_max 17
_diffrn_reflns_limit_k_min -17
_diffrn_reflns_limit_l_max 20
_diffrn_reflns_limit_l_min 0
_diffrn_reflns_number 33181
_diffrn_reflns_theta_full 25.66
_diffrn_reflns_theta_max 25.66
_diffrn_reflns_theta_min 2.79
_exptl_absorpt_coefficient_mu 3.264
_exptl_absorpt_correction_T_max 0.6145
_exptl_absorpt_correction_T_min 0.6145
_exptl_absorpt_correction_type empirical
_exptl_absorpt_process_details 'SHELXL-97 (Sheldrick, 1997)'
_exptl_crystal_colour orange
_exptl_crystal_density_diffrn 1.798
_exptl_crystal_density_method 'not measured'
_exptl_crystal_description prism
_exptl_crystal_F_000 1412
_exptl_crystal_size_max 0.15
_exptl_crystal_size_mid 0.15
_exptl_crystal_size_min 0.15
_refine_diff_density_max 1.841
_refine_diff_density_min -1.108
_refine_diff_density_rms 0.136
_refine_ls_extinction_method none
_refine_ls_goodness_of_fit_ref 1.038
_refine_ls_hydrogen_treatment constr
_refine_ls_matrix_type full
_refine_ls_number_parameters 710
_refine_ls_number_reflns 9972
_refine_ls_number_restraints 0
_refine_ls_restrained_S_all 1.038
_refine_ls_R_factor_all 0.0877
_refine_ls_R_factor_gt 0.0580
_refine_ls_shift/su_max 0.001
_refine_ls_shift/su_mean 0.000
_refine_ls_structure_factor_coef Fsqd
_refine_ls_weighting_details 'calc w=1/[\s^2^(Fo^2^)+(0.0826P)^2^+4.8391P] where P=(Fo^2^+2Fc^2^)/3'
_refine_ls_weighting_scheme calc
_refine_ls_wR_factor_gt 0.1430
_refine_ls_wR_factor_ref 0.1542
_reflns_number_gt 7242
_reflns_number_total 9972
_reflns_threshold_expression >2sigma(I)
_cod_data_source_file ja9047027_si_002.cif
_cod_data_source_block n173a
_cod_original_cell_volume 2654.2(13)
_cod_database_code 4101777

loop_
_symmetry_equiv_pos_as_xyz
'x, y, z'
'-x, -y, -z'

loop_
_atom_site_label
_atom_site_type_symbol
_atom_site_fract_x
_atom_site_fract_y
_atom_site_fract_z
_atom_site_U_iso_or_equiv
_atom_site_adp_type
_atom_site_occupancy
_atom_site_symmetry_multiplicity
_atom_site_calc_flag
_atom_site_refinement_flags
_atom_site_disorder_assembly
_atom_site_disorder_group
Ru1 Ru 0.31884(5) 0.77371(4) 0.23934(3) 0.02564(14) Uani 1 1 d . . .
Se2 Se 0.38867(6) 0.67255(5) 0.07517(4) 0.03279(18) Uani 1 1 d . . .
Se3 Se 0.08587(7) 0.82552(5) 0.28237(5) 0.03739(19) Uani 1 1 d . . .
Se4 Se 0.59203(6) 0.74419(5) 0.30101(4) 0.03378(18) Uani 1 1 d . . .
Se5 Se 0.15293(6) 0.83630(5) 0.05790(4) 0.03777(19) Uani 1 1 d . . .
N1 N 0.4251(5) 0.8574(4) 0.1648(3) 0.0282(12) Uani 1 1 d . . .
N2 N 0.3078(5) 0.9163(4) 0.2469(3) 0.0268(11) Uani 1 1 d . . .
N3 N 0.3375(5) 0.6368(4) 0.2369(3) 0.0266(11) Uani 1 1 d . . .
N4 N 0.1642(5) 0.6747(4) 0.1450(3) 0.0286(12) Uani 1 1 d . . .
C1 C 0.4218(6) 0.6671(5) -0.0292(4) 0.0337(15) Uani 1 1 d . . .
C2 C 0.5029(7) 0.6304(5) -0.0364(5) 0.0396(17) Uani 1 1 d . . .
H2 H 0.5487 0.6160 0.0111 0.048 Uiso 1 1 calc R . .
C3 C 0.5167(8) 0.6150(6) -0.1128(5) 0.050(2) Uani 1 1 d . . .
H3 H 0.5739 0.5916 -0.1174 0.060 Uiso 1 1 calc R . .
C4 C 0.4485(8) 0.6329(6) -0.1830(5) 0.048(2) Uani 1 1 d . . .
H4 H 0.4579 0.6213 -0.2357 0.058 Uiso 1 1 calc R . .
C5 C 0.3672(8) 0.6677(5) -0.1754(5) 0.046(2) Uani 1 1 d . . .
H5 H 0.3201 0.6798 -0.2235 0.055 Uiso 1 1 calc R . .
C6 C 0.3522(7) 0.6856(5) -0.0996(4) 0.0365(16) Uani 1 1 d . . .
H6 H 0.2958 0.7100 -0.0952 0.044 Uiso 1 1 calc R . .
C7 C 0.4611(6) 0.8230(5) 0.1074(4) 0.0294(14) Uani 1 1 d . . .
C8 C 0.5489(6) 0.8911(5) 0.0726(4) 0.0358(16) Uani 1 1 d . . .
H8 H 0.5725 0.8645 0.0322 0.043 Uiso 1 1 calc R . .
C9 C 0.6017(6) 0.9996(5) 0.0984(5) 0.0393(17) Uani 1 1 d . . .
H9 H 0.6663 1.0480 0.0792 0.047 Uiso 1 1 calc R . .
C10 C 0.5587(6) 1.0349(5) 0.1517(5) 0.0396(17) Uani 1 1 d . . .
H10 H 0.5896 1.1086 0.1669 0.048 Uiso 1 1 calc R . .
C11 C 0.4698(6) 0.9633(5) 0.1838(4) 0.0308(14) Uani 1 1 d . . .
C12 C 0.4067(6) 0.9959(5) 0.2320(4) 0.0274(13) Uani 1 1 d . . .
C13 C 0.4399(6) 1.1014(5) 0.2561(4) 0.0354(16) Uani 1 1 d . . .
H13 H 0.5110 1.1562 0.2475 0.042 Uiso 1 1 calc R . .
C14 C 0.3684(6) 1.1253(5) 0.2927(4) 0.0349(15) Uani 1 1 d . . .
H14 H 0.3916 1.1966 0.3117 0.042 Uiso 1 1 calc R . .
C15 C 0.2645(6) 1.0460(5) 0.3014(4) 0.0299(14) Uani 1 1 d . . .
H15 H 0.2114 1.0614 0.3230 0.036 Uiso 1 1 calc R . .
C16 C 0.2362(6) 0.9412(5) 0.2782(4) 0.0284(14) Uani 1 1 d . . .
C17 C 0.0007(6) 0.8988(5) 0.3078(4) 0.0345(15) Uani 1 1 d . . .
C18 C -0.0440(7) 0.9497(5) 0.2487(5) 0.0399(17) Uani 1 1 d . . .
H18 H -0.0261 0.9552 0.1972 0.048 Uiso 1 1 calc R . .
C19 C -0.1153(7) 0.9923(6) 0.2669(5) 0.048(2) Uani 1 1 d . . .
H19 H -0.1457 1.0283 0.2280 0.058 Uiso 1 1 calc R . .
C20 C -0.1419(7) 0.9824(6) 0.3413(6) 0.049(2) Uani 1 1 d . . .
H20 H -0.1915 1.0107 0.3531 0.059 Uiso 1 1 calc R . .
C21 C -0.0981(7) 0.9326(6) 0.3975(5) 0.0463(19) Uani 1 1 d . . .
H21 H -0.1172 0.9268 0.4486 0.056 Uiso 1 1 calc R . .
C22 C -0.0252(7) 0.8896(5) 0.3822(5) 0.0388(17) Uani 1 1 d . . .
H22 H 0.0056 0.8550 0.4222 0.047 Uiso 1 1 calc R . .
C23 C 0.6855(6) 0.6789(5) 0.2766(4) 0.0328(15) Uani 1 1 d . . .
C24 C 0.7397(6) 0.6366(5) 0.3373(5) 0.0395(17) Uani 1 1 d . . .
H24 H 0.7288 0.6367 0.3908 0.047 Uiso 1 1 calc R . .
C25 C 0.8104(7) 0.5939(6) 0.3181(6) 0.048(2) Uani 1 1 d . . .
H25 H 0.8476 0.5640 0.3586 0.058 Uiso 1 1 calc R . .
C26 C 0.8265(7) 0.5948(6) 0.2420(6) 0.051(2) Uani 1 1 d . . .
H26 H 0.8749 0.5653 0.2298 0.062 Uiso 1 1 calc R . .
C27 C 0.7745(7) 0.6375(6) 0.1825(5) 0.050(2) Uani 1 1 d . . .
H27 H 0.7867 0.6375 0.1294 0.060 Uiso 1 1 calc R . .
C28 C 0.7032(7) 0.6813(6) 0.1996(5) 0.0450(18) Uani 1 1 d . . .
H28 H 0.6677 0.7122 0.1589 0.054 Uiso 1 1 calc R . .
C29 C 0.4353(6) 0.6212(5) 0.2686(4) 0.0284(14) Uani 1 1 d . . .
C30 C 0.4251(7) 0.5217(5) 0.2768(4) 0.0369(16) Uani 1 1 d . . .
H30 H 0.4948 0.5130 0.3018 0.044 Uiso 1 1 calc R . .
C31 C 0.3118(6) 0.4348(5) 0.2481(4) 0.0365(16) Uani 1 1 d . . .
H31 H 0.3030 0.3660 0.2548 0.044 Uiso 1 1 calc R . .
C32 C 0.2117(6) 0.4478(5) 0.2100(4) 0.0336(15) Uani 1 1 d . . .
H32 H 0.1343 0.3881 0.1882 0.040 Uiso 1 1 calc R . .
C33 C 0.2253(6) 0.5488(5) 0.2037(4) 0.0317(15) Uani 1 1 d . . .
C34 C 0.1277(6) 0.5718(5) 0.1565(4) 0.0275(13) Uani 1 1 d . . .
C35 C 0.0099(6) 0.4939(5) 0.1217(4) 0.0327(15) Uani 1 1 d . . .
H35 H -0.0150 0.4237 0.1340 0.039 Uiso 1 1 calc R . .
C36 C -0.0709(6) 0.5206(5) 0.0684(4) 0.0353(16) Uani 1 1 d . . .
H36 H -0.1538 0.4697 0.0464 0.042 Uiso 1 1 calc R . .
C37 C -0.0306(6) 0.6213(5) 0.0474(4) 0.0356(16) Uani 1 1 d . . .
H37 H -0.0826 0.6385 0.0062 0.043 Uiso 1 1 calc R . .
C38 C 0.0877(6) 0.6971(5) 0.0875(4) 0.0294(14) Uani 1 1 d . . .
C39 C 0.0039(6) 0.8372(5) -0.0012(4) 0.0365(16) Uani 1 1 d . . .
C40 C -0.0217(7) 0.8427(6) -0.0851(5) 0.0416(17) Uani 1 1 d . . .
H40 H 0.0313 0.8412 -0.1149 0.050 Uiso 1 1 calc R . .
C41 C -0.1254(8) 0.8505(6) -0.1253(5) 0.053(2) Uani 1 1 d . . .
H41 H -0.1429 0.8546 -0.1828 0.064 Uiso 1 1 calc R . .
C42 C -0.2028(8) 0.8522(6) -0.0836(5) 0.052(2) Uani 1 1 d . . .
H42 H -0.2743 0.8566 -0.1120 0.062 Uiso 1 1 calc R . .
C43 C -0.1758(8) 0.8474(7) 0.0013(6) 0.059(2) Uani 1 1 d . . .
H43 H -0.2287 0.8495 0.0310 0.070 Uiso 1 1 calc R . .
C44 C -0.0737(7) 0.8398(7) 0.0420(5) 0.050(2) Uani 1 1 d . . .
H44 H -0.0560 0.8364 0.0997 0.060 Uiso 1 1 calc R . .
N5 N 0.4600(5) 0.8551(4) 0.3422(3) 0.0297(12) Uani 1 1 d . . .
C55 C 0.5312(6) 0.8992(5) 0.4037(4) 0.0329(15) Uani 1 1 d . . .
C56 C 0.6275(8) 0.9517(6) 0.4817(5) 0.055(2) Uani 1 1 d . . .
H56A H 0.6791 0.9166 0.4933 0.082 Uiso 1 1 calc R . .
H56B H 0.5909 0.9477 0.5267 0.082 Uiso 1 1 calc R . .
H56C H 0.6769 1.0259 0.4771 0.082 Uiso 1 1 calc R . .
N6 N 0.2212(5) 0.6960(4) 0.3174(3) 0.0301(12) Uani 1 1 d . . .
C57 C 0.1633(6) 0.6337(5) 0.3525(4) 0.0331(15) Uani 1 1 d . . .
C58 C 0.0883(7) 0.5549(6) 0.3943(5) 0.050(2) Uani 1 1 d . . .
H58A H 0.0468 0.5839 0.4203 0.075 Uiso 1 1 calc R . .
H58B H 0.1395 0.5347 0.4367 0.075 Uiso 1 1 calc R . .
H58C H 0.0278 0.4925 0.3541 0.075 Uiso 1 1 calc R . .
Na1 Na 0.8868(2) 0.25109(16) 0.21289(13) 0.0208(5) Uani 1 1 d . . .
Cl2 Cl 0.4271(3) 0.62771(19) 0.53419(16) 0.0749(7) Uani 1 1 d . . .
O1 O 0.4440(6) 0.7348(5) 0.5142(4) 0.0647(17) Uani 1 1 d . A .
O2A O 0.4000(18) 0.6016(14) 0.6066(11) 0.068(4) Uiso 0.40 1 d P A 1
O3A O 0.4235(18) 0.5658(13) 0.4542(10) 0.065(4) Uiso 0.40 1 d P A 1
O4A O 0.5329(9) 0.6335(7) 0.6019(5) 0.072(4) Uani 0.74(2) 1 d P A 1
O2B O 0.3133(11) 0.5777(9) 0.5749(9) 0.089(4) Uani 0.60 1 d P A 2
O3B O 0.3621(11) 0.5576(8) 0.4539(7) 0.059(3) Uiso 0.60 1 d P A 2
O4B O 0.555(3) 0.612(2) 0.534(2) 0.087(12) Uiso 0.26(2) 1 d P A 2
Cl3 Cl 0.1558(2) 0.2697(2) 0.40880(17) 0.0755(7) Uani 1 1 d . . .
O5 O 0.2856(8) 0.3583(7) 0.4419(7) 0.120(3) Uani 1 1 d . . .
O6 O 0.1134(6) 0.2441(6) 0.3143(4) 0.0720(18) Uani 1 1 d . . .
O7 O 0.0684(12) 0.2681(10) 0.4495(8) 0.152(4) Uiso 1 1 d . . .
O8 O 0.1733(9) 0.1728(7) 0.4321(5) 0.110(3) Uani 1 1 d . . .
Cl4 Cl 0.7745(3) 0.2419(3) 0.41065(17) 0.0996(11) Uani 1 1 d . . .
O9 O 0.7427(6) 0.1676(5) 0.3323(4) 0.0688(17) Uani 1 1 d . B .
O10A O 0.718(2) 0.2150(17) 0.4742(11) 0.050(5) Uani 0.39(2) 1 d P B 1
O11A O 0.9257(16) 0.3188(17) 0.4530(11) 0.076(8) Uani 0.39(2) 1 d P B 1
O12A O 0.804(3) 0.3406(18) 0.391(2) 0.061(8) Uani 0.39(2) 1 d P B 1
O10B O 0.6584(16) 0.1757(12) 0.4398(11) 0.061(4) Uani 0.61(2) 1 d P B 2
O11B O 0.8761(13) 0.2211(14) 0.4690(7) 0.089(6) Uani 0.61(2) 1 d P B 2
O12B O 0.759(3) 0.349(2) 0.383(2) 0.116(10) Uani 0.61(2) 1 d P B 2

loop_
_atom_site_aniso_label
_atom_site_aniso_U_11
_atom_site_aniso_U_22
_atom_site_aniso_U_33
_atom_site_aniso_U_23
_atom_site_aniso_U_13
_atom_site_aniso_U_12
Ru1 0.0240(3) 0.0186(2) 0.0297(3) 0.00597(19) 0.0070(2) 0.0063(2)
Se2 0.0321(4) 0.0252(3) 0.0349(4) 0.0036(3) 0.0119(3) 0.0069(3)
Se3 0.0344(4) 0.0269(3) 0.0536(5) 0.0105(3) 0.0192(3) 0.0130(3)
Se4 0.0269(4) 0.0259(3) 0.0438(4) 0.0050(3) 0.0078(3) 0.0095(3)
Se5 0.0293(4) 0.0327(4) 0.0408(4) 0.0134(3) 0.0046(3) 0.0080(3)
N1 0.024(3) 0.023(3) 0.032(3) 0.006(2) 0.005(2) 0.007(2)
N2 0.027(3) 0.020(3) 0.028(3) 0.004(2) 0.004(2) 0.008(2)
N3 0.025(3) 0.020(3) 0.034(3) 0.009(2) 0.010(2) 0.009(2)
N4 0.022(3) 0.027(3) 0.033(3) 0.005(2) 0.009(2) 0.008(2)
C1 0.032(4) 0.025(3) 0.037(4) 0.003(3) 0.014(3) 0.005(3)
C2 0.037(4) 0.029(4) 0.043(4) 0.002(3) 0.012(3) 0.007(3)
C3 0.044(5) 0.043(4) 0.064(6) -0.002(4) 0.026(4) 0.014(4)
C4 0.059(5) 0.030(4) 0.053(5) 0.005(3) 0.032(4) 0.010(4)
C5 0.065(5) 0.020(3) 0.040(4) 0.009(3) 0.015(4) 0.007(3)
C6 0.043(4) 0.022(3) 0.038(4) 0.008(3) 0.016(3) 0.007(3)
C7 0.027(3) 0.025(3) 0.026(3) 0.002(2) 0.004(3) 0.006(3)
C8 0.027(4) 0.031(4) 0.043(4) 0.007(3) 0.011(3) 0.008(3)
C9 0.030(4) 0.031(4) 0.044(4) 0.006(3) 0.017(3) 0.001(3)
C10 0.036(4) 0.024(3) 0.047(4) 0.011(3) 0.015(3) 0.002(3)
C11 0.031(4) 0.027(3) 0.030(3) 0.007(3) 0.005(3) 0.011(3)
C12 0.027(3) 0.018(3) 0.030(3) 0.004(2) 0.003(3) 0.007(3)
C13 0.036(4) 0.028(3) 0.038(4) 0.009(3) 0.009(3) 0.012(3)
C14 0.035(4) 0.025(3) 0.034(4) 0.003(3) 0.002(3) 0.009(3)
C15 0.031(4) 0.023(3) 0.034(4) 0.007(3) 0.005(3) 0.014(3)
C16 0.030(3) 0.026(3) 0.028(3) 0.009(3) 0.009(3) 0.011(3)
C17 0.031(4) 0.021(3) 0.049(4) 0.004(3) 0.017(3) 0.008(3)
C18 0.039(4) 0.034(4) 0.043(4) 0.004(3) 0.006(3) 0.016(3)
C19 0.040(4) 0.032(4) 0.064(5) 0.006(4) 0.004(4) 0.015(3)
C20 0.044(5) 0.032(4) 0.072(6) 0.004(4) 0.027(4) 0.014(4)
C21 0.039(4) 0.048(4) 0.050(5) -0.001(4) 0.027(4) 0.012(4)
C22 0.037(4) 0.033(4) 0.043(4) 0.008(3) 0.015(3) 0.011(3)
C23 0.029(4) 0.022(3) 0.045(4) 0.009(3) 0.012(3) 0.008(3)
C24 0.030(4) 0.034(4) 0.049(4) 0.008(3) 0.009(3) 0.011(3)
C25 0.042(5) 0.034(4) 0.070(6) 0.013(4) 0.014(4) 0.020(4)
C26 0.032(4) 0.034(4) 0.085(7) 0.003(4) 0.020(4) 0.012(3)
C27 0.039(4) 0.046(5) 0.056(5) -0.003(4) 0.022(4) 0.008(4)
C28 0.035(4) 0.041(4) 0.055(5) 0.007(3) 0.014(4) 0.014(3)
C29 0.030(3) 0.026(3) 0.027(3) 0.005(2) 0.009(3) 0.011(3)
C30 0.035(4) 0.033(4) 0.041(4) 0.010(3) 0.013(3) 0.013(3)
C31 0.034(4) 0.029(3) 0.047(4) 0.008(3) 0.017(3) 0.012(3)
C32 0.033(4) 0.021(3) 0.041(4) 0.002(3) 0.012(3) 0.008(3)
C33 0.033(4) 0.026(3) 0.036(4) 0.007(3) 0.015(3) 0.011(3)
C34 0.024(3) 0.032(3) 0.028(3) 0.007(3) 0.012(3) 0.011(3)
C35 0.028(4) 0.024(3) 0.039(4) 0.004(3) 0.008(3) 0.007(3)
C36 0.024(3) 0.031(4) 0.041(4) 0.000(3) 0.007(3) 0.005(3)
C37 0.031(4) 0.032(4) 0.035(4) 0.002(3) 0.006(3) 0.008(3)
C38 0.028(3) 0.024(3) 0.032(3) 0.006(3) 0.012(3) 0.006(3)
C39 0.030(4) 0.034(4) 0.035(4) 0.010(3) 0.003(3) 0.009(3)
C40 0.040(4) 0.037(4) 0.041(4) 0.010(3) 0.011(3) 0.013(3)
C41 0.051(5) 0.049(5) 0.041(5) 0.017(4) -0.004(4) 0.016(4)
C42 0.045(5) 0.044(4) 0.059(5) 0.012(4) 0.002(4) 0.021(4)
C43 0.051(5) 0.069(6) 0.061(6) 0.001(4) 0.012(4) 0.035(5)
C44 0.045(5) 0.062(5) 0.045(5) 0.006(4) 0.007(4) 0.030(4)
N5 0.034(3) 0.023(3) 0.031(3) 0.005(2) 0.010(3) 0.012(2)
C55 0.037(4) 0.023(3) 0.038(4) 0.007(3) 0.012(3) 0.013(3)
C56 0.048(5) 0.046(5) 0.044(5) 0.004(4) -0.001(4) 0.006(4)
N6 0.031(3) 0.023(3) 0.031(3) 0.004(2) 0.008(2) 0.009(2)
C57 0.038(4) 0.028(3) 0.030(4) 0.001(3) 0.008(3) 0.013(3)
C58 0.044(5) 0.052(5) 0.053(5) 0.023(4) 0.020(4) 0.016(4)
Na1 0.0230(12) 0.0130(10) 0.0219(11) 0.0118(8) 0.0052(9) 0.0049(9)
Cl2 0.0806(18) 0.0532(13) 0.0685(16) 0.0069(11) -0.0056(13) 0.0262(13)
O1 0.075(4) 0.053(4) 0.069(4) 0.027(3) 0.029(3) 0.027(3)
O4A 0.091(7) 0.072(6) 0.048(6) -0.001(4) -0.012(4) 0.050(5)
O2B 0.054(7) 0.068(7) 0.152(12) 0.080(8) 0.045(8) 0.024(6)
Cl3 0.0643(16) 0.0790(17) 0.0717(16) 0.0151(13) 0.0173(13) 0.0245(13)
O5 0.082(6) 0.071(5) 0.159(9) -0.009(5) 0.002(6) 0.013(5)
O6 0.067(4) 0.083(5) 0.062(4) 0.026(3) 0.026(3) 0.027(4)
O8 0.146(8) 0.095(6) 0.089(6) 0.050(5) 0.019(5) 0.063(6)
Cl4 0.091(2) 0.161(3) 0.0550(16) 0.0179(18) 0.0232(15) 0.064(2)
O9 0.076(5) 0.062(4) 0.080(5) 0.019(3) 0.033(4) 0.036(4)
O10A 0.069(14) 0.048(11) 0.026(9) 0.008(7) 0.005(8) 0.025(10)
O11A 0.060(11) 0.089(17) 0.062(11) -0.027(10) 0.015(9) 0.023(10)
O12A 0.078(15) 0.023(9) 0.089(15) 0.006(9) 0.063(14) 0.009(10)
O10B 0.077(10) 0.056(8) 0.057(9) 0.020(7) 0.023(7) 0.035(8)
O11B 0.083(10) 0.126(14) 0.053(7) 0.035(7) 0.008(6) 0.049(10)
O12B 0.20(3) 0.109(14) 0.113(15) 0.051(11) 0.109(19) 0.094(16)

loop_
_atom_type_symbol
_atom_type_description
_atom_type_scat_dispersion_real
_atom_type_scat_dispersion_imag
_atom_type_scat_source
C C 0.0033 0.0016 'International Tables Vol C Tables 4.2.6.8 and 6.1.1.4'
H H 0.0000 0.0000 'International Tables Vol C Tables 4.2.6.8 and 6.1.1.4'
N N 0.0061 0.0033 'International Tables Vol C Tables 4.2.6.8 and 6.1.1.4'
O O 0.0106 0.0060 'International Tables Vol C Tables 4.2.6.8 and 6.1.1.4'
Na Na 0.0362 0.0249 'International Tables Vol C Tables 4.2.6.8 and 6.1.1.4'
Cl Cl 0.1484 0.1585 'International Tables Vol C Tables 4.2.6.8 and 6.1.1.4'
Se Se -0.0929 2.2259 'International Tables Vol C Tables 4.2.6.8 and 6.1.1.4'
Ru Ru -1.2594 0.8363 'International Tables Vol C Tables 4.2.6.8 and 6.1.1.4'

loop_
_geom_angle_atom_site_label_1
_geom_angle_atom_site_label_2
_geom_angle_atom_site_label_3
_geom_angle
_geom_angle_site_symmetry_1
_geom_angle_site_symmetry_3
_geom_angle_publ_flag
N5 Ru1 N6 86.9(2) . . ?
N5 Ru1 N3 96.9(2) . . ?
N6 Ru1 N3 79.4(2) . . ?
N5 Ru1 N4 171.82(19) . . ?
N6 Ru1 N4 85.4(2) . . ?
N3 Ru1 N4 79.0(2) . . ?
N5 Ru1 N1 90.4(2) . . ?
N6 Ru1 N1 177.2(2) . . ?
N3 Ru1 N1 101.2(2) . . ?
N4 Ru1 N1 97.4(2) . . ?
N5 Ru1 N2 80.2(2) . . ?
N6 Ru1 N2 100.6(2) . . ?
N3 Ru1 N2 177.1(2) . . ?
N4 Ru1 N2 103.9(2) . . ?
N1 Ru1 N2 78.7(2) . . ?
C1 Se2 C7 101.0(3) . . ?
C16 Se3 C17 101.6(3) . . ?
C29 Se4 C23 97.8(3) . . ?
C38 Se5 C39 99.4(3) . . ?
C7 N1 C11 117.9(5) . . ?
C7 N1 Ru1 130.1(4) . . ?
C11 N1 Ru1 111.9(4) . . ?
C16 N2 C12 118.5(5) . . ?
C16 N2 Ru1 130.1(4) . . ?
C12 N2 Ru1 110.0(4) . . ?
C29 N3 C33 118.3(5) . . ?
C29 N3 Ru1 130.6(4) . . ?
C33 N3 Ru1 110.8(4) . . ?
C38 N4 C34 117.9(5) . . ?
C38 N4 Ru1 130.3(4) . . ?
C34 N4 Ru1 110.4(4) . . ?
C2 C1 C6 120.1(7) . . ?
C2 C1 Se2 119.2(5) . . ?
C6 C1 Se2 120.0(5) . . ?
C3 C2 C1 119.5(7) . . ?
C3 C2 H2 120.2 . . ?
C1 C2 H2 120.2 . . ?
C2 C3 C4 121.0(8) . . ?
C2 C3 H3 119.5 . . ?
C4 C3 H3 119.5 . . ?
C5 C4 C3 119.0(7) . . ?
C5 C4 H4 120.5 . . ?
C3 C4 H4 120.5 . . ?
C4 C5 C6 121.6(8) . . ?
C4 C5 H5 119.2 . . ?
C6 C5 H5 119.2 . . ?
C5 C6 C1 118.7(7) . . ?
C5 C6 H6 120.7 . . ?
C1 C6 H6 120.7 . . ?
N1 C7 C8 122.7(6) . . ?
N1 C7 Se2 117.6(4) . . ?
C8 C7 Se2 119.6(5) . . ?
C7 C8 C9 118.4(7) . . ?
C7 C8 H8 120.8 . . ?
C9 C8 H8 120.8 . . ?
C10 C9 C8 118.8(6) . . ?
C10 C9 H9 120.6 . . ?
C8 C9 H9 120.6 . . ?
C9 C10 C11 120.1(6) . . ?
C9 C10 H10 119.9 . . ?
C11 C10 H10 119.9 . . ?
N1 C11 C10 121.7(6) . . ?
N1 C11 C12 115.3(5) . . ?
C10 C11 C12 122.6(6) . . ?
N2 C12 C13 121.1(6) . . ?
N2 C12 C11 115.8(5) . . ?
C13 C12 C11 123.0(6) . . ?
C14 C13 C12 119.4(6) . . ?
C14 C13 H13 120.3 . . ?
C12 C13 H13 120.3 . . ?
C15 C14 C13 119.3(6) . . ?
C15 C14 H14 120.4 . . ?
C13 C14 H14 120.4 . . ?
C14 C15 C16 119.3(6) . . ?
C14 C15 H15 120.3 . . ?
C16 C15 H15 120.3 . . ?
N2 C16 C15 122.1(6) . . ?
N2 C16 Se3 116.3(4) . . ?
C15 C16 Se3 121.4(5) . . ?
C22 C17 C18 121.4(7) . . ?
C22 C17 Se3 117.7(5) . . ?
C18 C17 Se3 120.6(5) . . ?
C19 C18 C17 118.5(7) . . ?
C19 C18 H18 120.7 . . ?
C17 C18 H18 120.7 . . ?
C20 C19 C18 120.0(8) . . ?
C20 C19 H19 120.0 . . ?
C18 C19 H19 120.0 . . ?
C21 C20 C19 120.6(8) . . ?
C21 C20 H20 119.7 . . ?
C19 C20 H20 119.7 . . ?
C20 C21 C22 121.4(7) . . ?
C20 C21 H21 119.3 . . ?
C22 C21 H21 119.3 . . ?
C17 C22 C21 118.1(7) . . ?
C17 C22 H22 120.9 . . ?
C21 C22 H22 120.9 . . ?
C28 C23 C24 121.0(7) . . ?
C28 C23 Se4 118.4(5) . . ?
C24 C23 Se4 120.5(5) . . ?
C23 C24 C25 118.6(7) . . ?
C23 C24 H24 120.7 . . ?
C25 C24 H24 120.7 . . ?
C26 C25 C24 120.5(8) . . ?
C26 C25 H25 119.8 . . ?
C24 C25 H25 119.8 . . ?
C25 C26 C27 121.1(8) . . ?
C25 C26 H26 119.5 . . ?
C27 C26 H26 119.5 . . ?
C26 C27 C28 120.1(8) . . ?
C26 C27 H27 120.0 . . ?
C28 C27 H27 120.0 . . ?
C23 C28 C27 118.7(8) . . ?
C23 C28 H28 120.6 . . ?
C27 C28 H28 120.6 . . ?
N3 C29 C30 122.1(6) . . ?
N3 C29 Se4 117.2(4) . . ?
C30 C29 Se4 120.7(5) . . ?
C29 C30 C31 119.0(7) . . ?
C29 C30 H30 120.5 . . ?
C31 C30 H30 120.5 . . ?
C32 C31 C30 120.2(6) . . ?
C32 C31 H31 119.9 . . ?
C30 C31 H31 119.9 . . ?
C31 C32 C33 119.1(6) . . ?
C31 C32 H32 120.4 . . ?
C33 C32 H32 120.4 . . ?
C32 C33 N3 121.0(6) . . ?
C32 C33 C34 123.7(6) . . ?
N3 C33 C34 115.1(5) . . ?
N4 C34 C35 122.3(6) . . ?
N4 C34 C33 114.9(5) . . ?
C35 C34 C33 122.6(6) . . ?
C34 C35 C36 118.3(6) . . ?
C34 C35 H35 120.8 . . ?
C36 C35 H35 120.8 . . ?
C37 C36 C35 119.8(6) . . ?
C37 C36 H36 120.1 . . ?
C35 C36 H36 120.1 . . ?
C36 C37 C38 118.7(7) . . ?
C36 C37 H37 120.7 . . ?
C38 C37 H37 120.7 . . ?
N4 C38 C37 122.0(6) . . ?
N4 C38 Se5 116.6(4) . . ?
C37 C38 Se5 121.2(5) . . ?
C40 C39 C44 120.1(7) . . ?
C40 C39 Se5 120.3(6) . . ?
C44 C39 Se5 119.5(5) . . ?
C39 C40 C41 119.3(8) . . ?
C39 C40 H40 120.3 . . ?
C41 C40 H40 120.3 . . ?
C42 C41 C40 121.2(8) . . ?
C42 C41 H41 119.4 . . ?
C40 C41 H41 119.4 . . ?
C41 C42 C43 119.2(8) . . ?
C41 C42 H42 120.4 . . ?
C43 C42 H42 120.4 . . ?
C44 C43 C42 120.4(8) . . ?
C44 C43 H43 119.8 . . ?
C42 C43 H43 119.8 . . ?
C43 C44 C39 119.8(8) . . ?
C43 C44 H44 120.1 . . ?
C39 C44 H44 120.1 . . ?
C55 N5 Ru1 173.5(6) . . ?
N5 C55 C56 175.8(8) . . ?
C55 C56 H56A 109.5 . . ?
C55 C56 H56B 109.5 . . ?
H56A C56 H56B 109.5 . . ?
C55 C56 H56C 109.5 . . ?
H56A C56 H56C 109.5 . . ?
H56B C56 H56C 109.5 . . ?
C57 N6 Ru1 165.8(5) . . ?
N6 C57 C58 178.4(8) . . ?
C57 C58 H58A 109.5 . . ?
C57 C58 H58B 109.5 . . ?
H58A C58 H58B 109.5 . . ?
C57 C58 H58C 109.5 . . ?
H58A C58 H58C 109.5 . . ?
H58B C58 H58C 109.5 . . ?
O2A Cl2 O3B 124.4(9) . . ?
O2A Cl2 O1 116.2(8) . . ?
O3B Cl2 O1 104.8(5) . . ?
O2A Cl2 O4A 66.6(9) . . ?
O3B Cl2 O4A 129.1(6) . . ?
O1 Cl2 O4A 112.4(5) . . ?
O2A Cl2 O3A 135.7(10) . . ?
O1 Cl2 O3A 107.1(7) . . ?
O4A Cl2 O3A 105.9(8) . . ?
O3B Cl2 O2B 96.5(8) . . ?
O1 Cl2 O2B 107.9(5) . . ?
O4A Cl2 O2B 103.4(6) . . ?
O3A Cl2 O2B 120.3(9) . . ?
O2A Cl2 O4B 108.2(13) . . ?
O3B Cl2 O4B 88.5(12) . . ?
O1 Cl2 O4B 111.2(10) . . ?
O4A Cl2 O4B 46.6(11) . . ?
O3A Cl2 O4B 61.6(13) . . ?
O2B Cl2 O4B 137.8(11) . . ?
Cl2 O2A O4A 60.9(8) . . ?
Cl2 O4A O2A 52.5(7) . . ?
O7 Cl3 O5 117.1(7) . . ?
O7 Cl3 O6 117.5(6) . . ?
O5 Cl3 O6 112.9(5) . . ?
O7 Cl3 O8 104.4(7) . . ?
O5 Cl3 O8 101.2(6) . . ?
O6 Cl3 O8 100.3(5) . . ?
O12A Cl4 O10A 116.1(14) . . ?
O12A Cl4 O9 108.5(14) . . ?
O10A Cl4 O9 125.5(10) . . ?
O12A Cl4 O11B 118.8(16) . . ?
O10A Cl4 O11B 85.2(10) . . ?
O9 Cl4 O11B 99.8(7) . . ?
O12A Cl4 O10B 122.7(12) . . ?
O9 Cl4 O10B 98.9(7) . . ?
O11B Cl4 O10B 104.1(7) . . ?
O10A Cl4 O12B 102.9(11) . . ?
O9 Cl4 O12B 109.0(11) . . ?
O11B Cl4 O12B 136.1(14) . . ?
O10B Cl4 O12B 103.3(10) . . ?
O12A Cl4 O11A 71.5(17) . . ?
O10A Cl4 O11A 109.2(11) . . ?
O9 Cl4 O11A 113.6(6) . . ?
O11B Cl4 O11A 47.4(8) . . ?
O10B Cl4 O11A 138.6(9) . . ?
O12B Cl4 O11A 90.2(15) . . ?
Cl4 O9 Na1 118.0(3) . . ?
Cl4 O11A O12A 45.6(9) . . ?
Cl4 O12A O11A 63.0(16) . . ?

loop_
_geom_bond_atom_site_label_1
_geom_bond_atom_site_label_2
_geom_bond_distance
_geom_bond_site_symmetry_2
_geom_bond_publ_flag
Ru1 N5 2.033(6) . ?
Ru1 N6 2.042(5) . ?
Ru1 N3 2.075(5) . ?
Ru1 N4 2.080(5) . ?
Ru1 N1 2.080(5) . ?
Ru1 N2 2.108(5) . ?
Se2 C1 1.924(7) . ?
Se2 C7 1.929(6) . ?
Se3 C16 1.921(6) . ?
Se3 C17 1.929(7) . ?
Se4 C29 1.925(6) . ?
Se4 C23 1.927(7) . ?
Se5 C38 1.912(6) . ?
Se5 C39 1.925(7) . ?
N1 C7 1.346(8) . ?
N1 C11 1.357(8) . ?
N2 C16 1.335(8) . ?
N2 C12 1.360(8) . ?
N3 C29 1.348(8) . ?
N3 C33 1.389(8) . ?
N4 C38 1.346(8) . ?
N4 C34 1.363(8) . ?
C1 C2 1.386(10) . ?
C1 C6 1.400(10) . ?
C2 C3 1.375(11) . ?
C2 H2 0.9500 . ?
C3 C4 1.385(12) . ?
C3 H3 0.9500 . ?
C4 C5 1.371(12) . ?
C4 H4 0.9500 . ?
C5 C6 1.381(10) . ?
C5 H5 0.9500 . ?
C6 H6 0.9500 . ?
C7 C8 1.392(9) . ?
C8 C9 1.398(10) . ?
C8 H8 0.9500 . ?
C9 C10 1.363(10) . ?
C9 H9 0.9500 . ?
C10 C11 1.389(9) . ?
C10 H10 0.9500 . ?
C11 C12 1.482(9) . ?
C12 C13 1.394(9) . ?
C13 C14 1.380(10) . ?
C13 H13 0.9500 . ?
C14 C15 1.357(9) . ?
C14 H14 0.9500 . ?
C15 C16 1.399(9) . ?
C15 H15 0.9500 . ?
C17 C22 1.372(10) . ?
C17 C18 1.397(10) . ?
C18 C19 1.392(11) . ?
C18 H18 0.9500 . ?
C19 C20 1.375(12) . ?
C19 H19 0.9500 . ?
C20 C21 1.350(12) . ?
C20 H20 0.9500 . ?
C21 C22 1.395(11) . ?
C21 H21 0.9500 . ?
C22 H22 0.9500 . ?
C23 C28 1.374(10) . ?
C23 C24 1.388(10) . ?
C24 C25 1.391(11) . ?
C24 H24 0.9500 . ?
C25 C26 1.352(12) . ?
C25 H25 0.9500 . ?
C26 C27 1.365(12) . ?
C26 H26 0.9500 . ?
C27 C28 1.396(11) . ?
C27 H27 0.9500 . ?
C28 H28 0.9500 . ?
C29 C30 1.380(9) . ?
C30 C31 1.383(10) . ?
C30 H30 0.9500 . ?
C31 C32 1.375(10) . ?
C31 H31 0.9500 . ?
C32 C33 1.383(9) . ?
C32 H32 0.9500 . ?
C33 C34 1.475(9) . ?
C34 C35 1.381(9) . ?
C35 C36 1.383(10) . ?
C35 H35 0.9500 . ?
C36 C37 1.381(9) . ?
C36 H36 0.9500 . ?
C37 C38 1.391(9) . ?
C37 H37 0.9500 . ?
C39 C40 1.382(10) . ?
C39 C44 1.389(11) . ?
C40 C41 1.384(11) . ?
C40 H40 0.9500 . ?
C41 C42 1.363(13) . ?
C41 H41 0.9500 . ?
C42 C43 1.398(12) . ?
C42 H42 0.9500 . ?
C43 C44 1.368(12) . ?
C43 H43 0.9500 . ?
C44 H44 0.9500 . ?
N5 C55 1.142(9) . ?
C55 C56 1.467(10) . ?
C56 H56A 0.9800 . ?
C56 H56B 0.9800 . ?
C56 H56C 0.9800 . ?
N6 C57 1.159(8) . ?
C57 C58 1.445(9) . ?
C58 H58A 0.9800 . ?
C58 H58B 0.9800 . ?
C58 H58C 0.9800 . ?
Na1 O9 2.981(7) . ?
Cl2 O2A 1.366(17) . ?
Cl2 O3B 1.480(11) . ?
Cl2 O1 1.501(6) . ?
Cl2 O4A 1.506(9) . ?
Cl2 O3A 1.586(17) . ?
Cl2 O2B 1.645(11) . ?
Cl2 O4B 1.76(3) . ?
O2A O4A 1.58(2) . ?
Cl3 O7 1.449(13) . ?
Cl3 O5 1.525(9) . ?
Cl3 O6 1.532(7) . ?
Cl3 O8 1.537(8) . ?
Cl4 O12A 1.36(3) . ?
Cl4 O10A 1.408(19) . ?
Cl4 O9 1.535(7) . ?
Cl4 O11B 1.568(12) . ?
Cl4 O10B 1.576(15) . ?
Cl4 O12B 1.69(3) . ?
Cl4 O11A 1.692(18) . ?
O11A O12A 1.80(4) . ?

loop_
_geom_torsion_atom_site_label_1
_geom_torsion_atom_site_label_2
_geom_torsion_atom_site_label_3
_geom_torsion_atom_site_label_4
_geom_torsion
_geom_torsion_site_symmetry_1
_geom_torsion_site_symmetry_2
_geom_torsion_site_symmetry_3
_geom_torsion_site_symmetry_4
_geom_torsion_publ_flag
N5 Ru1 N1 C7 118.1(6) . . . . ?
N3 Ru1 N1 C7 21.0(6) . . . . ?
N4 Ru1 N1 C7 -59.2(6) . . . . ?
N2 Ru1 N1 C7 -161.9(6) . . . . ?
N5 Ru1 N1 C11 -56.5(4) . . . . ?
N3 Ru1 N1 C11 -153.6(4) . . . . ?
N4 Ru1 N1 C11 126.2(4) . . . . ?
N2 Ru1 N1 C11 23.4(4) . . . . ?
N5 Ru1 N2 C16 -98.2(6) . . . . ?
N6 Ru1 N2 C16 -13.2(6) . . . . ?
N4 Ru1 N2 C16 74.6(6) . . . . ?
N1 Ru1 N2 C16 169.5(6) . . . . ?
N5 Ru1 N2 C12 67.4(4) . . . . ?
N6 Ru1 N2 C12 152.3(4) . . . . ?
N4 Ru1 N2 C12 -119.9(4) . . . . ?
N1 Ru1 N2 C12 -25.0(4) . . . . ?
N5 Ru1 N3 C29 -24.1(6) . . . . ?
N6 Ru1 N3 C29 -109.6(6) . . . . ?
N4 Ru1 N3 C29 163.1(6) . . . . ?
N1 Ru1 N3 C29 67.6(6) . . . . ?
N5 Ru1 N3 C33 148.7(4) . . . . ?
N6 Ru1 N3 C33 63.2(4) . . . . ?
N4 Ru1 N3 C33 -24.1(4) . . . . ?
N1 Ru1 N3 C33 -119.6(4) . . . . ?
N6 Ru1 N4 C38 114.0(6) . . . . ?
N3 Ru1 N4 C38 -165.9(6) . . . . ?
N1 Ru1 N4 C38 -65.9(6) . . . . ?
N2 Ru1 N4 C38 14.3(6) . . . . ?
N6 Ru1 N4 C34 -52.4(4) . . . . ?
N3 Ru1 N4 C34 27.8(4) . . . . ?
N1 Ru1 N4 C34 127.8(4) . . . . ?
N2 Ru1 N4 C34 -152.1(4) . . . . ?
C7 Se2 C1 C2 112.2(5) . . . . ?
C7 Se2 C1 C6 -76.8(5) . . . . ?
C6 C1 C2 C3 1.7(10) . . . . ?
Se2 C1 C2 C3 172.7(5) . . . . ?
C1 C2 C3 C4 -1.7(11) . . . . ?
C2 C3 C4 C5 0.7(11) . . . . ?
C3 C4 C5 C6 0.3(11) . . . . ?
C4 C5 C6 C1 -0.3(10) . . . . ?
C2 C1 C6 C5 -0.7(9) . . . . ?
Se2 C1 C6 C5 -171.6(5) . . . . ?
C11 N1 C7 C8 5.5(9) . . . . ?
Ru1 N1 C7 C8 -168.9(5) . . . . ?
C11 N1 C7 Se2 -175.8(5) . . . . ?
Ru1 N1 C7 Se2 9.8(8) . . . . ?
C1 Se2 C7 N1 160.5(5) . . . . ?
C1 Se2 C7 C8 -20.8(6) . . . . ?
N1 C7 C8 C9 -0.1(10) . . . . ?
Se2 C7 C8 C9 -178.7(5) . . . . ?
C7 C8 C9 C10 -4.9(11) . . . . ?
C8 C9 C10 C11 4.4(11) . . . . ?
C7 N1 C11 C10 -6.1(9) . . . . ?
Ru1 N1 C11 C10 169.2(5) . . . . ?
C7 N1 C11 C12 166.5(6) . . . . ?
Ru1 N1 C11 C12 -18.2(7) . . . . ?
C9 C10 C11 N1 1.2(11) . . . . ?
C9 C10 C11 C12 -170.8(7) . . . . ?
C16 N2 C12 C13 6.2(9) . . . . ?
Ru1 N2 C12 C13 -161.2(5) . . . . ?
C16 N2 C12 C11 -169.5(6) . . . . ?
Ru1 N2 C12 C11 23.0(6) . . . . ?
N1 C11 C12 N2 -3.7(8) . . . . ?
C10 C11 C12 N2 168.8(6) . . . . ?
N1 C11 C12 C13 -179.4(6) . . . . ?
C10 C11 C12 C13 -6.9(10) . . . . ?
N2 C12 C13 C14 -2.6(10) . . . . ?
C11 C12 C13 C14 172.8(6) . . . . ?
C12 C13 C14 C15 -2.7(10) . . . . ?
C13 C14 C15 C16 4.3(10) . . . . ?
C12 N2 C16 C15 -4.6(9) . . . . ?
Ru1 N2 C16 C15 159.9(5) . . . . ?
C12 N2 C16 Se3 171.0(4) . . . . ?
Ru1 N2 C16 Se3 -24.5(7) . . . . ?
C14 C15 C16 N2 -0.6(10) . . . . ?
C14 C15 C16 Se3 -176.1(5) . . . . ?
C17 Se3 C16 N2 -168.2(5) . . . . ?
C17 Se3 C16 C15 7.4(6) . . . . ?
C16 Se3 C17 C22 -115.6(5) . . . . ?
C16 Se3 C17 C18 71.1(6) . . . . ?
C22 C17 C18 C19 0.5(10) . . . . ?
Se3 C17 C18 C19 173.6(5) . . . . ?
C17 C18 C19 C20 -1.0(11) . . . . ?
C18 C19 C20 C21 0.8(12) . . . . ?
C19 C20 C21 C22 -0.2(12) . . . . ?
C18 C17 C22 C21 0.1(10) . . . . ?
Se3 C17 C22 C21 -173.2(5) . . . . ?
C20 C21 C22 C17 -0.2(11) . . . . ?
C29 Se4 C23 C28 92.1(6) . . . . ?
C29 Se4 C23 C24 -91.9(6) . . . . ?
C28 C23 C24 C25 -1.6(10) . . . . ?
Se4 C23 C24 C25 -177.5(5) . . . . ?
C23 C24 C25 C26 0.6(11) . . . . ?
C24 C25 C26 C27 0.2(12) . . . . ?
C25 C26 C27 C28 0.0(12) . . . . ?
C24 C23 C28 C27 1.8(10) . . . . ?
Se4 C23 C28 C27 177.7(5) . . . . ?
C26 C27 C28 C23 -1.0(11) . . . . ?
C33 N3 C29 C30 -6.9(9) . . . . ?
Ru1 N3 C29 C30 165.5(5) . . . . ?
C33 N3 C29 Se4 172.2(4) . . . . ?
Ru1 N3 C29 Se4 -15.4(7) . . . . ?
C23 Se4 C29 N3 -147.9(5) . . . . ?
C23 Se4 C29 C30 31.2(6) . . . . ?
N3 C29 C30 C31 3.0(10) . . . . ?
Se4 C29 C30 C31 -176.0(5) . . . . ?
C29 C30 C31 C32 1.8(10) . . . . ?
C30 C31 C32 C33 -2.5(10) . . . . ?
C31 C32 C33 N3 -1.5(10) . . . . ?
C31 C32 C33 C34 173.2(6) . . . . ?
C29 N3 C33 C32 6.1(9) . . . . ?
Ru1 N3 C33 C32 -167.7(5) . . . . ?
C29 N3 C33 C34 -169.0(5) . . . . ?
Ru1 N3 C33 C34 17.2(6) . . . . ?
C38 N4 C34 C35 -10.6(9) . . . . ?
Ru1 N4 C34 C35 157.7(5) . . . . ?
C38 N4 C34 C33 165.1(6) . . . . ?
Ru1 N4 C34 C33 -26.6(6) . . . . ?
C32 C33 C34 N4 -168.5(6) . . . . ?
N3 C33 C34 N4 6.5(8) . . . . ?
C32 C33 C34 C35 7.1(10) . . . . ?
N3 C33 C34 C35 -177.9(6) . . . . ?
N4 C34 C35 C36 4.9(10) . . . . ?
C33 C34 C35 C36 -170.5(6) . . . . ?
C34 C35 C36 C37 4.1(10) . . . . ?
C35 C36 C37 C38 -7.0(10) . . . . ?
C34 N4 C38 C37 7.4(9) . . . . ?
Ru1 N4 C38 C37 -158.1(5) . . . . ?
C34 N4 C38 Se5 -168.3(4) . . . . ?
Ru1 N4 C38 Se5 26.2(7) . . . . ?
C36 C37 C38 N4 1.2(10) . . . . ?
C36 C37 C38 Se5 176.7(5) . . . . ?
C39 Se5 C38 N4 -166.6(5) . . . . ?
C39 Se5 C38 C37 17.6(6) . . . . ?
C38 Se5 C39 C40 -114.2(6) . . . . ?
C38 Se5 C39 C44 70.3(6) . . . . ?
C44 C39 C40 C41 -0.2(11) . . . . ?
Se5 C39 C40 C41 -175.7(6) . . . . ?
C39 C40 C41 C42 -0.3(12) . . . . ?
C40 C41 C42 C43 0.8(12) . . . . ?
C41 C42 C43 C44 -0.8(13) . . . . ?
C42 C43 C44 C39 0.2(13) . . . . ?
C40 C39 C44 C43 0.3(12) . . . . ?
Se5 C39 C44 C43 175.8(7) . . . . ?
N5 Ru1 N6 C57 -122(2) . . . . ?
N3 Ru1 N6 C57 -24(2) . . . . ?
N4 Ru1 N6 C57 55(2) . . . . ?
N2 Ru1 N6 C57 158(2) . . . . ?
O3B Cl2 O2A O4A 122.5(9) . . . . ?
O1 Cl2 O2A O4A -104.5(7) . . . . ?
O3A Cl2 O2A O4A 89.1(14) . . . . ?
O2B Cl2 O2A O4A 170.2(16) . . . . ?
O4B Cl2 O2A O4A 21.4(13) . . . . ?
O3B Cl2 O4A O2A -116.1(10) . . . . ?
O1 Cl2 O4A O2A 110.0(9) . . . . ?
O3A Cl2 O4A O2A -133.4(10) . . . . ?
O2B Cl2 O4A O2A -6.1(10) . . . . ?
O4B Cl2 O4A O2A -151.5(16) . . . . ?
O12A Cl4 O9 Na1 37.5(14) . . . . ?
O10A Cl4 O9 Na1 -178.6(10) . . . . ?
O11B Cl4 O9 Na1 -87.5(6) . . . . ?
O10B Cl4 O9 Na1 166.5(6) . . . . ?
O12B Cl4 O9 Na1 59.0(11) . . . . ?
O11A Cl4 O9 Na1 -39.8(10) . . . . ?
O10A Cl4 O11A O12A -112.0(16) . . . . ?
O9 Cl4 O11A O12A 102.6(14) . . . . ?
O11B Cl4 O11A O12A -175.9(16) . . . . ?
O10B Cl4 O11A O12A -118.8(18) . . . . ?
O12B Cl4 O11A O12A -8(2) . . . . ?
O10A Cl4 O12A O11A 102.8(14) . . . . ?
O9 Cl4 O12A O11A -109.4(9) . . . . ?
O11B Cl4 O12A O11A 3.5(14) . . . . ?
O10B Cl4 O12A O11A 136.5(12) . . . . ?
O12B Cl4 O12A O11A 156(7) . . . . ?
